data_2103180
loop_
_publ_author_name
'Marsh, Richard E.'
'Kapon, Moshe'
'Hu, Shengzhi'
'Herbstein, Frank H.'

_publ_section_title
;
 Some 60 new space-group corrections
;
_journal_issue 1
_journal_name_full 'Acta Crystallographica Section B'
_journal_page_first 62
_journal_page_last 77
_journal_paper_doi 10.1107/S0108768101017128
_journal_volume 58
_journal_year 2002
_chemical_formula_structural 'U (C5 (C H3)5)2 (B H4)2'
_chemical_formula_sum 'C20 H38 B2 U'
_chemical_name_systematic bis-[(h5-pentamethylcyclopentadienyl)-tetrahydroborato]-uranium(IV)
_space_group_IT_number 42
_symmetry_cell_setting orthorhombic
_symmetry_space_group_name_Hall 'F 2 -2'
_symmetry_space_group_name_H-M 'F m m 2'
_cell_angle_alpha 90.00
_cell_angle_beta 90.00
_cell_angle_gamma 90.00
_cell_formula_units_Z 4
_cell_length_a 17.639
_cell_length_b 15.172
_cell_length_c 8.187
_cell_volume 2190.996
_cod_data_source_file bm0047.cif
_cod_data_source_block CSD_CIF_Table_19S
_cod_depositor_comments
;
The following automatic conversions were performed:
'_symmetry_cell_setting' value 'Orthorhombic' changed to 'orthorhombic'
according to '/home/saulius/struct/CIF-dictionaries/cif_core.dic'
dictionary named 'cif_core.dic' version 2.4.1 from 2010-06-29.

Automatic conversion script
Id: cif_fix_enum 1527 2010-12-29 10:47:43Z saulius 

The following automatic conversions were performed:

'_symmetry_cell_setting' value 'Orthorhombic' changed to
'orthorhombic' according to
/home/saulius/struct/CIF-dictionaries/cif_core.dic dictionary named
'cif_core.dic' version 2.4.1 from 2010-06-29.

Automatic conversion script
Id: cif_fix_values 1715 2011-07-08 13:25:40Z adriana 
;
_cod_original_sg_symbol_H-M 'Fmm2   '
_cod_original_formula_sum '[U(C5Me5)2.(BH4)2 '
_cod_database_code 2103180

loop_
_symmetry_equiv_pos_as_xyz
'x, y, z'
'-x, -y, z'
'x, -y, z'
'-x, y, z'
'x, y+1/2, z+1/2'
'-x, -y+1/2, z+1/2'
'x, -y+1/2, z+1/2'
'-x, y+1/2, z+1/2'
'x+1/2, y, z+1/2'
'-x+1/2, -y, z+1/2'
'x+1/2, -y, z+1/2'
'-x+1/2, y, z+1/2'
'x+1/2, y+1/2, z'
'-x+1/2, -y+1/2, z'
'x+1/2, -y+1/2, z'
'-x+1/2, y+1/2, z'

loop_
_atom_site_label
_atom_site_fract_x
_atom_site_fract_y
_atom_site_fract_z
_atom_site_attached_hydrogens
U .0000 .0000 .0000 0
C1,7 .1553 .0000 .0043 0
C2,8 .1380 .0735 -.0800 0
C3,9 .1058 .0470 -.2253 0
C4,10 .1970 .0000 .1765 3
C5,11 .1580 .1690 -.0555 3
C6,12 .0928 .1030 -.3898 3
B .0000 .1320 .2000 4

loop_
_atom_type_symbol
C
U
B
